data_4501512
loop_
_publ_author_name
'Bai, Hong-Ye'
'Ma, Jian-Fang'
'Yang, Jin'
'Zhang, Lai-Ping'
'Ma, Ji-Cheng'
'Liu, Ying-Ying'

_publ_section_title
;
 Eight Two-Dimensional and Three-Dimensional Metal&#x2212;Organic
 Frameworks Based on a Flexible Tetrakis(imidazole) Ligand: Synthesis,
 Topological Structures, and Photoluminescent Properties
;
_journal_issue 4
_journal_name_full 'Crystal Growth &amp; Design'
_journal_page_first 1946
_journal_paper_doi 10.1021/cg100032n
_journal_volume 10
_journal_year 2010
_chemical_formula_moiety 'C33 H28 N8 O8 Zn2, 3.5(H2 O)'
_chemical_formula_sum 'C33 H35 N8 O11.5 Zn2'
_chemical_formula_weight 858.43
_chemical_name_systematic
;
 ?
;
_space_group_IT_number 15
_symmetry_cell_setting monoclinic
_symmetry_space_group_name_Hall '-C 2yc'
_symmetry_space_group_name_H-M 'C 1 2/c 1'
_atom_sites_solution_hydrogens geom
_atom_sites_solution_primary direct
_atom_sites_solution_secondary difmap
_audit_creation_method SHELXL-97
_cell_angle_alpha 90
_cell_angle_beta 93.941(5)
_cell_angle_gamma 90
_cell_formula_units_Z 8
_cell_length_a 19.475(5)
_cell_length_b 10.366(5)
_cell_length_c 34.917(5)
_cell_measurement_reflns_used 6276
_cell_measurement_temperature 293(2)
_cell_measurement_theta_max 25.1
_cell_measurement_theta_min 2.1
_cell_volume 7032(4)
_computing_cell_refinement CrysAlis
_computing_data_collection 'CrysAlis (Oxford Diffraction, 2006)'
_computing_data_reduction CrysAlis
_computing_structure_refinement 'SHELXL-97 (Sheldrick, 1997)'
_computing_structure_solution 'SHELXS-97 (Sheldrick, 1997)'
_diffrn_ambient_temperature 293(2)
_diffrn_detector_area_resol_mean 10.0
_diffrn_measured_fraction_theta_full 0.999
_diffrn_measured_fraction_theta_max 0.999
_diffrn_measurement_device_type 'Oxford Diffraction Gemini R Ultra'
_diffrn_measurement_method '\w scan'
_diffrn_radiation_monochromator graphite
_diffrn_radiation_source 'fine-focus sealed tube'
_diffrn_radiation_type MoK\a
_diffrn_radiation_wavelength 0.71073
_diffrn_reflns_av_R_equivalents 0.0591
_diffrn_reflns_av_sigmaI/netI 0.0420
_diffrn_reflns_limit_h_max 23
_diffrn_reflns_limit_h_min -23
_diffrn_reflns_limit_k_max 12
_diffrn_reflns_limit_k_min -12
_diffrn_reflns_limit_l_max 40
_diffrn_reflns_limit_l_min -41
_diffrn_reflns_number 24445
_diffrn_reflns_theta_full 25.13
_diffrn_reflns_theta_max 25.13
_diffrn_reflns_theta_min 2.10
_exptl_absorpt_coefficient_mu 1.439
_exptl_absorpt_correction_T_max 0.889
_exptl_absorpt_correction_T_min 0.813
_exptl_absorpt_correction_type multi-scan
_exptl_absorpt_process_details
;
CrysAlis (Oxford Diffraction, 2006)
;
_exptl_crystal_colour colorless
_exptl_crystal_density_diffrn 1.622
_exptl_crystal_density_method 'not measured'
_exptl_crystal_description needle
_exptl_crystal_F_000 3528
_exptl_crystal_size_max 0.24
_exptl_crystal_size_mid 0.13
_exptl_crystal_size_min 0.09
_refine_diff_density_max 0.966
_refine_diff_density_min -0.504
_refine_diff_density_rms 0.149
_refine_ls_extinction_method none
_refine_ls_goodness_of_fit_ref 1.029
_refine_ls_hydrogen_treatment mixed
_refine_ls_matrix_type full
_refine_ls_number_parameters 543
_refine_ls_number_reflns 6276
_refine_ls_number_restraints 51
_refine_ls_restrained_S_all 1.026
_refine_ls_R_factor_all 0.0845
_refine_ls_R_factor_gt 0.0699
_refine_ls_shift/su_max 0.000
_refine_ls_shift/su_mean 0.000
_refine_ls_structure_factor_coef Fsqd
_refine_ls_weighting_details 'calc w=1/[\s^2^(Fo^2^)+(0.1590P)^2^+0.0000P] where P=(Fo^2^+2Fc^2^)/3'
_refine_ls_weighting_scheme calc
_refine_ls_wR_factor_gt 0.1917
_refine_ls_wR_factor_ref 0.2060
_reflns_number_gt 4811
_reflns_number_total 6276
_reflns_threshold_expression >2sigma(I)
_cod_data_source_file cg100032n_si_002.cif
_cod_data_source_block Compound-3
_cod_original_sg_symbol_Hall '-C 2yc '
_cod_original_sg_symbol_H-M 'C 2/c'
_cod_original_formula_sum 'C33 H35 N8 O11.50 Zn2'
_cod_database_code 4501512

loop_
_symmetry_equiv_pos_as_xyz
'x, y, z'
'-x, y, -z+1/2'
'x+1/2, y+1/2, z'
'-x+1/2, y+1/2, -z+1/2'
'-x, -y, -z'
'x, -y, z-1/2'
'-x+1/2, -y+1/2, -z'
'x+1/2, -y+1/2, z-1/2'

loop_
_atom_site_label
_atom_site_type_symbol
_atom_site_fract_x
_atom_site_fract_y
_atom_site_fract_z
_atom_site_U_iso_or_equiv
_atom_site_adp_type
_atom_site_occupancy
_atom_site_symmetry_multiplicity
_atom_site_calc_flag
_atom_site_refinement_flags
Zn1 Zn 0.21948(3) 0.81055(6) 0.206917(15) 0.0420(2) Uani 1 1 d .
Zn2 Zn -0.16169(3) 0.24684(6) 0.037449(17) 0.0466(2) Uani 1 1 d .
C1 C -0.0752(2) 0.4456(4) 0.07849(13) 0.0346(9) Uani 1 1 d .
H1 H -0.0718 0.4919 0.0559 0.041 Uiso 1 1 calc R
C2 C -0.0949(3) 0.2950(5) 0.11835(15) 0.0450(11) Uani 1 1 d .
H2 H -0.1086 0.2164 0.1282 0.054 Uiso 1 1 calc R
C3 C -0.0670(3) 0.3929(5) 0.13919(13) 0.0414(10) Uani 1 1 d .
H3 H -0.0575 0.3948 0.1657 0.050 Uiso 1 1 calc R
C4 C -0.0258(2) 0.6178(4) 0.12269(13) 0.0328(9) Uani 1 1 d .
H4A H 0.0076 0.6374 0.1042 0.039 Uiso 1 1 calc R
H4B H -0.0012 0.6131 0.1478 0.039 Uiso 1 1 calc R
C5 C -0.07751(19) 0.7307(4) 0.12302(11) 0.0280(8) Uani 1 1 d .
C6 C -0.0350(2) 0.8564(4) 0.13015(12) 0.0325(9) Uani 1 1 d .
H6A H -0.0115 0.8746 0.1071 0.039 Uiso 1 1 calc R
H6B H -0.0670 0.9266 0.1334 0.039 Uiso 1 1 calc R
C7 C 0.0828(2) 0.8292(4) 0.16190(12) 0.0330(9) Uani 1 1 d .
H7 H 0.1020 0.7937 0.1406 0.040 Uiso 1 1 calc R
C8 C 0.0094(3) 0.9138(11) 0.1973(2) 0.105(4) Uani 1 1 d .
H8 H -0.0308 0.9480 0.2060 0.126 Uiso 1 1 calc R
C9 C 0.0724(3) 0.9099(10) 0.21675(18) 0.095(3) Uani 1 1 d .
H9 H 0.0825 0.9398 0.2416 0.114 Uiso 1 1 calc R
C10 C -0.1295(2) 0.7207(4) 0.15416(12) 0.0344(9) Uani 1 1 d .
H10A H -0.1038 0.7211 0.1790 0.041 Uiso 1 1 calc R
H10B H -0.1576 0.7980 0.1528 0.041 Uiso 1 1 calc R
C11 C -0.2174(2) 0.5597(5) 0.12250(13) 0.0407(10) Uani 1 1 d .
H11 H -0.2206 0.5900 0.0974 0.049 Uiso 1 1 calc R
C12 C -0.1885(2) 0.5353(5) 0.18396(12) 0.0375(10) Uani 1 1 d .
H12 H -0.1677 0.5468 0.2085 0.045 Uiso 1 1 calc R
C13 C -0.2518(2) 0.4609(5) 0.13617(14) 0.0450(11) Uani 1 1 d .
H13 H -0.2831 0.4098 0.1218 0.054 Uiso 1 1 calc R
C14 C -0.1110(2) 0.7496(4) 0.08173(11) 0.0289(8) Uani 1 1 d .
H14A H -0.0750 0.7497 0.0639 0.035 Uiso 1 1 calc R
H14B H -0.1408 0.6765 0.0754 0.035 Uiso 1 1 calc R
C15 C -0.2172(2) 0.8941(5) 0.08633(15) 0.0423(11) Uani 1 1 d .
H15 H -0.2462 0.8385 0.0986 0.051 Uiso 1 1 calc R
C16 C -0.2313(2) 1.0170(5) 0.07476(15) 0.0445(11) Uani 1 1 d .
H16 H -0.2725 1.0603 0.0777 0.053 Uiso 1 1 calc R
C17 C -0.1291(2) 0.9745(4) 0.05948(11) 0.0321(9) Uani 1 1 d .
H17 H -0.0860 0.9823 0.0498 0.039 Uiso 1 1 calc R
C18 C -0.2491(2) 0.4441(5) 0.03025(13) 0.0435(11) Uani 1 1 d .
C19 C -0.3144(2) 0.5214(5) 0.03070(12) 0.0383(10) Uani 1 1 d .
C20 C -0.3783(2) 0.4654(5) 0.03479(13) 0.0450(11) Uani 1 1 d .
C21 C -0.4348(3) 0.5518(9) 0.03418(17) 0.076(2) Uani 1 1 d .
H21 H -0.4785 0.5194 0.0377 0.091 Uiso 1 1 calc R
C22 C -0.4269(5) 0.6843(8) 0.02847(19) 0.079(2) Uani 1 1 d .
H22 H -0.4651 0.7382 0.0273 0.094 Uiso 1 1 calc R
C23 C -0.3644(4) 0.7335(7) 0.02473(19) 0.0695(18) Uani 1 1 d .
H23 H -0.3590 0.8217 0.0212 0.083 Uiso 1 1 calc R
C24 C -0.3093(3) 0.6548(5) 0.02617(15) 0.0549(13) Uani 1 1 d .
H24 H -0.2660 0.6908 0.0241 0.066 Uiso 1 1 calc R
C25 C -0.3915(4) 0.3220(7) 0.03785(17) 0.0689(19) Uani 1 1 d .
C26 C 0.1878(2) 0.5718(5) 0.19089(15) 0.0434(11) Uani 1 1 d .
C27 C 0.1674(2) 0.4483(4) 0.17081(13) 0.0364(9) Uani 1 1 d .
C28 C 0.1750(3) 0.3320(5) 0.18947(14) 0.0450(11) Uani 1 1 d .
C29 C 0.1482(3) 0.2202(5) 0.17223(18) 0.0587(14) Uani 1 1 d .
H29 H 0.1530 0.1415 0.1849 0.070 Uiso 1 1 calc R
C30 C 0.1143(3) 0.2267(6) 0.1359(2) 0.0656(17) Uani 1 1 d .
H30 H 0.0965 0.1521 0.1242 0.079 Uiso 1 1 calc R
C31 C 0.1070(3) 0.3422(6) 0.11734(15) 0.0548(14) Uani 1 1 d .
H31 H 0.0840 0.3465 0.0931 0.066 Uiso 1 1 calc R
C32 C 0.1338(2) 0.4524(5) 0.13459(13) 0.0436(11) Uani 1 1 d .
H32 H 0.1292 0.5308 0.1217 0.052 Uiso 1 1 calc R
C33 C 0.2136(5) 0.3211(6) 0.22859(17) 0.070(2) Uani 1 1 d .
O1 O -0.2527(2) 0.3254(4) 0.03656(12) 0.0555(9) Uani 1 1 d .
O2 O -0.19523(19) 0.5005(5) 0.02393(14) 0.0726(13) Uani 1 1 d .
O3 O -0.4243(5) 0.2939(8) 0.0646(2) 0.0556(19) Uani 0.50 1 d PU
O3' O -0.3923(5) 0.2664(9) 0.0721(3) 0.064(2) Uani 0.50 1 d PU
O4 O -0.3927(2) 0.2568(4) 0.00698(12) 0.0657(12) Uani 1 1 d .
O7 O 0.2717(3) 0.3621(5) 0.23390(14) 0.0803(15) Uani 1 1 d .
O8 O 0.1712(6) 0.2611(10) 0.2566(3) 0.063(2) Uani 0.50 1 d PU
O8' O 0.1984(7) 0.2741(11) 0.2528(4) 0.073(3) Uani 0.50 1 d PU
O5 O 0.21858(19) 0.6549(4) 0.17239(13) 0.0587(10) Uani 1 1 d .
O6 O 0.1702(2) 0.5904(4) 0.22412(11) 0.0627(11) Uani 1 1 d .
N1 N -0.1003(2) 0.3288(3) 0.08014(11) 0.0380(8) Uani 1 1 d .
N2 N -0.05519(17) 0.4902(3) 0.11353(10) 0.0313(7) Uani 1 1 d .
N3 N 0.01663(16) 0.8586(4) 0.16301(10) 0.0333(8) Uani 1 1 d .
N4 N 0.11777(17) 0.8558(4) 0.19427(10) 0.0337(8) Uani 1 1 d .
N5 N -0.17573(17) 0.6090(4) 0.15293(10) 0.0332(8) Uani 1 1 d .
N6 N -0.23439(19) 0.4456(4) 0.17434(11) 0.0412(9) Uani 1 1 d .
N7 N -0.15133(16) 0.8683(3) 0.07630(9) 0.0277(7) Uani 1 1 d .
N8 N -0.17570(17) 1.0671(3) 0.05821(10) 0.0335(8) Uani 1 1 d .
O2W O -0.4182(6) 1.0219(11) 0.0371(3) 0.077(3) Uani 0.50 1 d PU
O2W' O -0.4665(8) 1.0231(14) 0.0230(4) 0.121(5) Uani 0.50 1 d P
O3W O 0.0160(8) 0.5919(16) 0.2142(4) 0.103(4) Uani 0.50 1 d PU
O3W' O 0.0269(10) 0.505(3) 0.2172(6) 0.159(7) Uani 0.50 1 d P
O4W O 0.0586(11) 0.230(2) 0.2733(7) 0.147(7) Uani 0.45 1 d PU
O4W' O 0.0000 0.315(14) 0.2500 0.16(3) Uani 0.10 2 d SPU
O1W O -0.1434(3) 1.0333(9) 0.1851(3) 0.135(3) Uani 1 1 d D
H1D H -0.150(8) 1.052(17) 0.1615(13) 0.203 Uiso 1 1 d D
H1C H -0.179(5) 1.050(15) 0.197(4) 0.203 Uiso 1 1 d D

loop_
_atom_site_aniso_label
_atom_site_aniso_U_11
_atom_site_aniso_U_22
_atom_site_aniso_U_33
_atom_site_aniso_U_23
_atom_site_aniso_U_13
_atom_site_aniso_U_12
Zn1 0.0372(3) 0.0472(4) 0.0412(3) 0.0011(2) -0.0009(2) -0.0044(2)
Zn2 0.0515(4) 0.0391(4) 0.0490(4) -0.0052(2) 0.0030(3) -0.0056(2)
C1 0.036(2) 0.030(2) 0.037(2) -0.0053(18) -0.0001(17) 0.0007(17)
C2 0.056(3) 0.033(2) 0.046(3) 0.006(2) 0.000(2) -0.003(2)
C3 0.053(3) 0.035(2) 0.034(2) 0.0024(19) -0.0061(18) 0.003(2)
C4 0.0288(19) 0.029(2) 0.040(2) -0.0051(18) -0.0047(16) 0.0003(17)
C5 0.0269(18) 0.028(2) 0.0281(19) -0.0016(16) -0.0029(15) -0.0015(16)
C6 0.0297(19) 0.032(2) 0.035(2) -0.0004(17) -0.0083(16) -0.0042(17)
C7 0.0293(19) 0.038(2) 0.031(2) -0.0048(17) -0.0009(15) -0.0036(17)
C8 0.034(3) 0.215(11) 0.065(4) -0.084(6) -0.008(2) 0.024(4)
C9 0.041(3) 0.195(9) 0.048(3) -0.063(5) -0.004(2) 0.018(4)
C10 0.037(2) 0.035(2) 0.030(2) -0.0055(18) 0.0013(16) -0.0060(18)
C11 0.038(2) 0.054(3) 0.030(2) 0.001(2) -0.0012(17) -0.013(2)
C12 0.038(2) 0.043(2) 0.031(2) 0.0034(19) 0.0044(17) -0.0047(19)
C13 0.041(2) 0.056(3) 0.038(2) -0.003(2) 0.0000(19) -0.014(2)
C14 0.0276(18) 0.029(2) 0.030(2) -0.0029(16) -0.0018(15) 0.0014(15)
C15 0.0247(19) 0.042(3) 0.061(3) 0.011(2) 0.0053(18) -0.0005(18)
C16 0.036(2) 0.040(2) 0.058(3) 0.002(2) 0.008(2) 0.008(2)
C17 0.0294(19) 0.037(2) 0.030(2) 0.0025(17) 0.0013(15) 0.0003(17)
C18 0.041(2) 0.055(3) 0.033(2) -0.005(2) -0.0110(18) -0.002(2)
C19 0.044(2) 0.040(2) 0.029(2) -0.0058(18) -0.0077(17) 0.001(2)
C20 0.049(3) 0.059(3) 0.028(2) -0.014(2) 0.0040(18) -0.011(2)
C21 0.042(3) 0.140(7) 0.045(3) -0.031(4) 0.006(2) -0.006(4)
C22 0.103(6) 0.082(5) 0.049(3) -0.023(3) -0.013(3) 0.045(5)
C23 0.098(5) 0.054(3) 0.054(3) -0.007(3) -0.012(3) 0.018(4)
C24 0.075(4) 0.045(3) 0.044(3) -0.004(2) -0.006(2) -0.006(3)
C25 0.082(4) 0.080(4) 0.049(3) -0.017(3) 0.036(3) -0.040(4)
C26 0.037(2) 0.034(2) 0.057(3) -0.002(2) -0.010(2) 0.0094(19)
C27 0.0314(19) 0.038(2) 0.039(2) -0.0047(19) -0.0055(16) 0.0075(18)
C28 0.051(3) 0.039(2) 0.042(3) -0.006(2) -0.016(2) 0.010(2)
C29 0.075(4) 0.036(3) 0.063(4) -0.008(3) -0.009(3) 0.002(3)
C30 0.062(3) 0.058(3) 0.074(4) -0.037(3) -0.016(3) -0.001(3)
C31 0.046(3) 0.074(4) 0.042(3) -0.022(3) -0.013(2) 0.011(3)
C32 0.039(2) 0.054(3) 0.037(2) -0.003(2) -0.0034(18) 0.013(2)
C33 0.125(6) 0.041(3) 0.040(3) -0.002(2) -0.017(3) 0.035(4)
O1 0.055(2) 0.043(2) 0.067(2) -0.0110(17) -0.0100(17) 0.0010(16)
O2 0.043(2) 0.096(3) 0.076(3) 0.025(3) -0.0126(18) -0.008(2)
O3 0.056(2) 0.056(2) 0.055(2) 0.0011(10) 0.0062(10) -0.0005(10)
O3' 0.065(2) 0.064(2) 0.063(2) 0.0006(10) 0.0055(10) -0.0008(10)
O4 0.067(2) 0.076(3) 0.056(2) -0.031(2) 0.0221(19) -0.038(2)
O7 0.090(3) 0.067(3) 0.076(3) -0.019(2) -0.053(3) 0.025(3)
O8 0.064(3) 0.064(3) 0.062(3) 0.0016(10) 0.0043(10) -0.0008(10)
O8' 0.073(3) 0.074(3) 0.072(3) 0.0003(10) 0.0041(10) 0.0006(10)
O5 0.0475(19) 0.046(2) 0.084(3) -0.008(2) 0.0125(19) -0.0028(17)
O6 0.103(3) 0.042(2) 0.041(2) -0.0068(17) -0.011(2) 0.010(2)
N1 0.0422(19) 0.0276(18) 0.043(2) -0.0024(16) -0.0032(16) -0.0003(16)
N2 0.0332(16) 0.0278(17) 0.0319(18) -0.0045(14) -0.0052(13) 0.0018(14)
N3 0.0257(16) 0.043(2) 0.0303(17) -0.0100(15) -0.0031(13) -0.0010(15)
N4 0.0305(17) 0.0388(19) 0.0314(17) -0.0040(15) -0.0018(13) -0.0029(15)
N5 0.0329(16) 0.039(2) 0.0277(17) 0.0015(15) 0.0018(13) -0.0077(15)
N6 0.0371(18) 0.050(2) 0.036(2) 0.0024(17) 0.0050(15) -0.0088(17)
N7 0.0242(15) 0.0299(17) 0.0285(16) -0.0003(14) -0.0009(12) 0.0000(13)
N8 0.0312(16) 0.0331(19) 0.0357(18) -0.0029(15) -0.0015(14) -0.0005(14)
O2W 0.077(3) 0.076(3) 0.077(3) 0.0008(10) 0.0053(10) -0.0003(10)
O2W' 0.136(11) 0.115(10) 0.113(10) 0.041(8) 0.019(8) -0.063(9)
O3W 0.103(4) 0.103(4) 0.103(4) 0.0002(10) 0.0070(11) -0.0002(10)
O3W' 0.149(15) 0.18(2) 0.148(16) -0.049(15) 0.010(12) 0.024(15)
O4W 0.147(7) 0.147(7) 0.147(7) -0.0004(10) 0.0104(11) -0.0005(10)
O4W' 0.16(3) 0.16(3) 0.16(3) 0.000 0.011(2) 0.000
O1W 0.076(4) 0.127(6) 0.205(8) -0.035(6) 0.016(5) 0.052(4)

loop_
_atom_type_symbol
_atom_type_description
_atom_type_scat_dispersion_real
_atom_type_scat_dispersion_imag
_atom_type_scat_source
C C 0.0033 0.0016 'International Tables Vol C Tables 4.2.6.8 and 6.1.1.4'
H H 0.0000 0.0000 'International Tables Vol C Tables 4.2.6.8 and 6.1.1.4'
O O 0.0106 0.0060 'International Tables Vol C Tables 4.2.6.8 and 6.1.1.4'
Zn Zn 0.2839 1.4301 'International Tables Vol C Tables 4.2.6.8 and 6.1.1.4'
N N 0.0061 0.0033 'International Tables Vol C Tables 4.2.6.8 and 6.1.1.4'

loop_
_geom_angle_atom_site_label_1
_geom_angle_atom_site_label_2
_geom_angle_atom_site_label_3
_geom_angle
_geom_angle_site_symmetry_1
_geom_angle_site_symmetry_3
O5 Zn1 N6 101.60(17) . 3
O5 Zn1 N4 94.91(15) . .
N6 Zn1 N4 100.24(15) 3 .
O5 Zn1 O8' 103.5(4) . 4
N6 Zn1 O8' 98.8(3) 3 4
N4 Zn1 O8' 150.2(4) . 4
O5 Zn1 O7 141.16(19) . 4
N6 Zn1 O7 110.96(17) 3 4
N4 Zn1 O7 99.43(18) . 4
O8' Zn1 O7 52.0(4) 4 4
O5 Zn1 O8 96.6(3) . 4
N6 Zn1 O8 91.9(3) 3 4
N4 Zn1 O8 161.2(3) . 4
O8' Zn1 O8 11.1(4) 4 4
O7 Zn1 O8 62.6(3) 4 4
O5 Zn1 C33 123.5(2) . 4
N6 Zn1 C33 104.25(18) 3 4
N4 Zn1 C33 127.8(2) . 4
O8' Zn1 C33 23.6(4) 4 4
O7 Zn1 C33 28.6(2) 4 4
O8 Zn1 C33 34.1(3) 4 4
O4 Zn2 O1 122.8(2) 7_455 .
O4 Zn2 N8 111.30(17) 7_455 1_545
O1 Zn2 N8 104.22(16) . 1_545
O4 Zn2 N1 105.58(16) 7_455 .
O1 Zn2 N1 109.02(16) . .
N8 Zn2 N1 102.05(15) 1_545 .
N1 C1 N2 111.4(4) . .
N1 C1 H1 124.3 . .
N2 C1 H1 124.3 . .
C3 C2 N1 109.5(4) . .
C3 C2 H2 125.2 . .
N1 C2 H2 125.2 . .
C2 C3 N2 106.3(4) . .
C2 C3 H3 126.9 . .
N2 C3 H3 126.9 . .
N2 C4 C5 116.1(3) . .
N2 C4 H4A 108.3 . .
C5 C4 H4A 108.3 . .
N2 C4 H4B 108.3 . .
C5 C4 H4B 108.3 . .
H4A C4 H4B 107.4 . .
C10 C5 C4 114.5(4) . .
C10 C5 C14 114.2(3) . .
C4 C5 C14 108.7(3) . .
C10 C5 C6 108.2(3) . .
C4 C5 C6 107.2(3) . .
C14 C5 C6 103.2(3) . .
N3 C6 C5 117.7(3) . .
N3 C6 H6A 107.9 . .
C5 C6 H6A 107.9 . .
N3 C6 H6B 107.9 . .
C5 C6 H6B 107.9 . .
H6A C6 H6B 107.2 . .
N4 C7 N3 112.1(4) . .
N4 C7 H7 124.0 . .
N3 C7 H7 124.0 . .
N3 C8 C9 106.6(5) . .
N3 C8 H8 126.7 . .
C9 C8 H8 126.7 . .
N4 C9 C8 109.1(5) . .
N4 C9 H9 125.5 . .
C8 C9 H9 125.5 . .
N5 C10 C5 117.7(3) . .
N5 C10 H10A 107.9 . .
C5 C10 H10A 107.9 . .
N5 C10 H10B 107.9 . .
C5 C10 H10B 107.9 . .
H10A C10 H10B 107.2 . .
C13 C11 N5 106.9(4) . .
C13 C11 H11 126.6 . .
N5 C11 H11 126.6 . .
N6 C12 N5 110.5(4) . .
N6 C12 H12 124.7 . .
N5 C12 H12 124.7 . .
C11 C13 N6 110.1(4) . .
C11 C13 H13 124.9 . .
N6 C13 H13 124.9 . .
N7 C14 C5 114.4(3) . .
N7 C14 H14A 108.7 . .
C5 C14 H14A 108.7 . .
N7 C14 H14B 108.7 . .
C5 C14 H14B 108.7 . .
H14A C14 H14B 107.6 . .
C16 C15 N7 106.2(4) . .
C16 C15 H15 126.9 . .
N7 C15 H15 126.9 . .
C15 C16 N8 109.4(4) . .
C15 C16 H16 125.3 . .
N8 C16 H16 125.3 . .
N8 C17 N7 111.9(4) . .
N8 C17 H17 124.1 . .
N7 C17 H17 124.1 . .
O2 C18 O1 123.7(5) . .
O2 C18 C19 118.7(5) . .
O1 C18 C19 117.7(4) . .
C20 C19 C24 119.8(5) . .
C20 C19 C18 122.9(5) . .
C24 C19 C18 117.4(5) . .
C19 C20 C21 115.7(6) . .
C19 C20 C25 125.1(5) . .
C21 C20 C25 119.1(5) . .
C22 C21 C20 122.0(6) . .
C22 C21 H21 119.0 . .
C20 C21 H21 119.0 . .
C23 C22 C21 120.0(6) . .
C23 C22 H22 120.0 . .
C21 C22 H22 120.0 . .
C22 C23 C24 119.6(7) . .
C22 C23 H23 120.2 . .
C24 C23 H23 120.2 . .
C23 C24 C19 122.8(6) . .
C23 C24 H24 118.6 . .
C19 C24 H24 118.6 . .
O3 C25 O4 123.3(7) . .
O3 C25 O3' 32.6(5) . .
O4 C25 O3' 122.1(7) . .
O3 C25 C20 113.2(6) . .
O4 C25 C20 117.1(5) . .
O3' C25 C20 120.2(6) . .
O6 C26 O5 123.0(5) . .
O6 C26 C27 119.1(5) . .
O5 C26 C27 117.8(5) . .
C28 C27 C32 119.2(4) . .
C28 C27 C26 120.8(4) . .
C32 C27 C26 119.6(4) . .
C27 C28 C29 120.1(5) . .
C27 C28 C33 121.5(4) . .
C29 C28 C33 118.4(5) . .
C28 C29 C30 119.6(5) . .
C28 C29 H29 120.2 . .
C30 C29 H29 120.2 . .
C31 C30 C29 120.2(5) . .
C31 C30 H30 119.9 . .
C29 C30 H30 119.9 . .
C30 C31 C32 119.8(5) . .
C30 C31 H31 120.1 . .
C32 C31 H31 120.1 . .
C31 C32 C27 121.0(5) . .
C31 C32 H32 119.5 . .
C27 C32 H32 119.5 . .
O8' C33 O7 110.9(9) . .
O8' C33 O8 17.8(8) . .
O7 C33 O8 127.7(7) . .
O8' C33 C28 128.1(11) . .
O7 C33 C28 120.8(7) . .
O8 C33 C28 111.4(7) . .
O8' C33 Zn1 53.9(8) . 4_545
O7 C33 Zn1 57.3(3) . 4_545
O8 C33 Zn1 70.5(5) . 4_545
C28 C33 Zn1 177.8(6) . 4_545
C18 O1 Zn2 110.6(3) . .
O3' O3 C25 83.3(12) . .
O3 O3' C25 64.1(11) . .
C25 O4 Zn2 135.2(3) . 7_455
C33 O7 Zn1 94.2(5) . 4_545
O8' O8 C33 33.7(17) . .
O8' O8 Zn1 44.6(18) . 4_545
C33 O8 Zn1 75.5(5) . 4_545
O8 O8' C33 128(2) . .
O8 O8' Zn1 124(2) . 4_545
C33 O8' Zn1 102.5(10) . 4_545
C26 O5 Zn1 103.1(3) . .
C1 N1 C2 105.9(4) . .
C1 N1 Zn2 123.8(3) . .
C2 N1 Zn2 127.3(3) . .
C1 N2 C3 106.9(4) . .
C1 N2 C4 126.4(4) . .
C3 N2 C4 126.7(3) . .
C7 N3 C8 106.6(4) . .
C7 N3 C6 125.8(3) . .
C8 N3 C6 126.4(4) . .
C7 N4 C9 105.6(4) . .
C7 N4 Zn1 125.1(3) . .
C9 N4 Zn1 129.2(3) . .
C12 N5 C11 105.9(4) . .
C12 N5 C10 124.4(4) . .
C11 N5 C10 129.7(4) . .
C12 N6 C13 106.6(4) . .
C12 N6 Zn1 131.0(3) . 3_445
C13 N6 Zn1 122.3(3) . 3_445
C17 N7 C15 106.7(3) . .
C17 N7 C14 124.3(3) . .
C15 N7 C14 129.0(4) . .
C17 N8 C16 105.8(4) . .
C17 N8 Zn2 124.9(3) . 1_565
C16 N8 Zn2 129.2(3) . 1_565
O4W O4W' O4W 114(9) 2 .
H1D O1W H1C 112(6) . .

loop_
_geom_bond_atom_site_label_1
_geom_bond_atom_site_label_2
_geom_bond_distance
_geom_bond_site_symmetry_2
Zn1 O5 2.013(4) .
Zn1 N6 2.050(4) 3
Zn1 N4 2.054(3) .
Zn1 O8' 2.090(12) 4
Zn1 O7 2.130(5) 4
Zn1 O8 2.459(11) 4
Zn1 C33 2.525(6) 4
Zn2 O4 1.938(4) 7_455
Zn2 O1 1.948(4) .
Zn2 N8 2.024(4) 1_545
Zn2 N1 2.032(4) .
C1 N1 1.309(6) .
C1 N2 1.340(5) .
C1 H1 0.9300 .
C2 C3 1.342(7) .
C2 N1 1.376(7) .
C2 H2 0.9300 .
C3 N2 1.379(6) .
C3 H3 0.9300 .
C4 N2 1.467(5) .
C4 C5 1.545(6) .
C4 H4A 0.9700 .
C4 H4B 0.9700 .
C5 C10 1.539(6) .
C5 C14 1.554(5) .
C5 C6 1.555(5) .
C6 N3 1.472(5) .
C6 H6A 0.9700 .
C6 H6B 0.9700 .
C7 N4 1.308(5) .
C7 N3 1.327(5) .
C7 H7 0.9300 .
C8 N3 1.343(7) .
C8 C9 1.362(8) .
C8 H8 0.9300 .
C9 N4 1.344(7) .
C9 H9 0.9300 .
C10 N5 1.467(6) .
C10 H10A 0.9700 .
C10 H10B 0.9700 .
C11 C13 1.330(7) .
C11 N5 1.389(5) .
C11 H11 0.9300 .
C12 N6 1.318(6) .
C12 N5 1.362(6) .
C12 H12 0.9300 .
C13 N6 1.361(6) .
C13 H13 0.9300 .
C14 N7 1.465(5) .
C14 H14A 0.9700 .
C14 H14B 0.9700 .
C15 C16 1.359(7) .
C15 N7 1.379(5) .
C15 H15 0.9300 .
C16 N8 1.365(6) .
C16 H16 0.9300 .
C17 N8 1.320(6) .
C17 N7 1.333(6) .
C17 H17 0.9300 .
C18 O2 1.234(6) .
C18 O1 1.253(7) .
C18 C19 1.504(7) .
C19 C20 1.390(7) .
C19 C24 1.396(8) .
C20 C21 1.418(9) .
C20 C25 1.513(9) .
C21 C22 1.398(12) .
C21 H21 0.9300 .
C22 C23 1.333(12) .
C22 H22 0.9300 .
C23 C24 1.346(10) .
C23 H23 0.9300 .
C24 H24 0.9300 .
C25 O3 1.202(10) .
C25 O4 1.271(7) .
C25 O3' 1.328(11) .
C26 O6 1.247(7) .
C26 O5 1.254(7) .
C26 C27 1.500(6) .
C27 C28 1.373(7) .
C27 C32 1.385(6) .
C28 C29 1.390(7) .
C28 C33 1.518(7) .
C29 C30 1.393(9) .
C29 H29 0.9300 .
C30 C31 1.363(10) .
C30 H30 0.9300 .
C31 C32 1.378(8) .
C31 H31 0.9300 .
C32 H32 0.9300 .
C33 O8' 1.035(13) .
C33 O7 1.210(10) .
C33 O8 1.461(14) .
C33 Zn1 2.525(6) 4_545
O3 O3' 0.719(10) .
O4 Zn2 1.938(4) 7_455
O7 Zn1 2.130(5) 4_545
O8 O8' 0.572(13) .
O8 Zn1 2.459(11) 4_545
O8' Zn1 2.090(12) 4_545
N6 Zn1 2.050(4) 3_445
N8 Zn2 2.024(4) 1_565
O2W O2W' 1.031(16) .
O3W O3W' 0.93(2) .
O4W O4W' 1.61(8) .
O4W' O4W 1.61(8) 2
O1W H1D 0.85(2) .
O1W H1C 0.85(2) .

loop_
_geom_torsion_atom_site_label_1
_geom_torsion_atom_site_label_2
_geom_torsion_atom_site_label_3
_geom_torsion_atom_site_label_4
_geom_torsion
_geom_torsion_site_symmetry_1
_geom_torsion_site_symmetry_4
N1 C2 C3 N2 0.5(6) . .
N2 C4 C5 C10 64.3(5) . .
N2 C4 C5 C14 -64.8(5) . .
N2 C4 C5 C6 -175.7(3) . .
C10 C5 C6 N3 72.8(4) . .
C4 C5 C6 N3 -51.2(5) . .
C14 C5 C6 N3 -165.9(3) . .
N3 C8 C9 N4 1.4(12) . .
C4 C5 C10 N5 -60.8(5) . .
C14 C5 C10 N5 65.4(5) . .
C6 C5 C10 N5 179.7(3) . .
N5 C11 C13 N6 0.6(6) . .
C10 C5 C14 N7 61.7(4) . .
C4 C5 C14 N7 -169.1(3) . .
C6 C5 C14 N7 -55.5(4) . .
N7 C15 C16 N8 -0.4(6) . .
O2 C18 C19 C20 175.2(4) . .
O1 C18 C19 C20 -5.1(7) . .
O2 C18 C19 C24 -3.8(6) . .
O1 C18 C19 C24 175.9(5) . .
C24 C19 C20 C21 -0.3(6) . .
C18 C19 C20 C21 -179.3(4) . .
C24 C19 C20 C25 176.7(5) . .
C18 C19 C20 C25 -2.3(7) . .
C19 C20 C21 C22 2.2(8) . .
C25 C20 C21 C22 -175.0(5) . .
C20 C21 C22 C23 -2.3(9) . .
C21 C22 C23 C24 0.5(10) . .
C22 C23 C24 C19 1.3(9) . .
C20 C19 C24 C23 -1.4(8) . .
C18 C19 C24 C23 177.6(5) . .
C19 C20 C25 O3 129.9(7) . .
C21 C20 C25 O3 -53.2(9) . .
C19 C20 C25 O4 -77.2(8) . .
C21 C20 C25 O4 99.8(7) . .
C19 C20 C25 O3' 94.1(8) . .
C21 C20 C25 O3' -88.9(9) . .
O6 C26 C27 C28 -45.4(6) . .
O5 C26 C27 C28 138.5(5) . .
O6 C26 C27 C32 127.5(5) . .
O5 C26 C27 C32 -48.6(6) . .
C32 C27 C28 C29 -0.8(8) . .
C26 C27 C28 C29 172.1(5) . .
C32 C27 C28 C33 177.8(5) . .
C26 C27 C28 C33 -9.3(8) . .
C27 C28 C29 C30 0.5(9) . .
C33 C28 C29 C30 -178.2(6) . .
C28 C29 C30 C31 -0.3(10) . .
C29 C30 C31 C32 0.5(9) . .
C30 C31 C32 C27 -0.8(8) . .
C28 C27 C32 C31 1.0(7) . .
C26 C27 C32 C31 -172.0(4) . .
C27 C28 C33 O8' 132.2(10) . .
C29 C28 C33 O8' -49.2(12) . .
C27 C28 C33 O7 -53.6(8) . .
C29 C28 C33 O7 125.0(6) . .
C27 C28 C33 O8 124.8(7) . .
C29 C28 C33 O8 -56.5(8) . .
C27 C28 C33 Zn1 -27(13) . 4_545
C29 C28 C33 Zn1 152(13) . 4_545
O2 C18 O1 Zn2 2.8(6) . .
C19 C18 O1 Zn2 -176.8(3) . .
O4 Zn2 O1 C18 -63.4(4) 7_455 .
N8 Zn2 O1 C18 169.1(3) 1_545 .
N1 Zn2 O1 C18 60.7(4) . .
O4 C25 O3 O3' 98.9(13) . .
C20 C25 O3 O3' -110.1(12) . .
O4 C25 O3' O3 -102.7(12) . .
C20 C25 O3' O3 86.4(13) . .
O3 C25 O4 Zn2 -167.9(7) . 7_455
O3' C25 O4 Zn2 -129.0(7) . 7_455
C20 C25 O4 Zn2 42.1(11) . 7_455
O8' C33 O7 Zn1 -6.0(9) . 4_545
O8 C33 O7 Zn1 0.7(8) . 4_545
C28 C33 O7 Zn1 178.8(4) . 4_545
O7 C33 O8 O8' -21(3) . .
C28 C33 O8 O8' 161(3) . .
Zn1 C33 O8 O8' -20(3) 4_545 .
O8' C33 O8 Zn1 20(3) . 4_545
O7 C33 O8 Zn1 -0.6(7) . 4_545
C28 C33 O8 Zn1 -178.9(4) . 4_545
Zn1 O8 O8' C33 -151(4) 4_545 .
C33 O8 O8' Zn1 151(4) . 4_545
O7 C33 O8' O8 162(3) . .
C28 C33 O8' O8 -23(3) . .
Zn1 C33 O8' O8 156(3) 4_545 .
O7 C33 O8' Zn1 6.3(9) . 4_545
O8 C33 O8' Zn1 -156(3) . 4_545
C28 C33 O8' Zn1 -179.0(5) . 4_545
O6 C26 O5 Zn1 -5.6(5) . .
C27 C26 O5 Zn1 170.3(3) . .
N6 Zn1 O5 C26 -177.2(3) 3 .
N4 Zn1 O5 C26 -75.7(3) . .
O8' Zn1 O5 C26 80.7(5) 4 .
O7 Zn1 O5 C26 36.0(5) 4 .
O8 Zn1 O5 C26 89.5(4) 4 .
C33 Zn1 O5 C26 66.9(4) 4 .
N2 C1 N1 C2 -1.1(5) . .
N2 C1 N1 Zn2 160.8(3) . .
C3 C2 N1 C1 0.3(5) . .
C3 C2 N1 Zn2 -160.7(3) . .
O4 Zn2 N1 C1 60.6(4) 7_455 .
O1 Zn2 N1 C1 -73.1(4) . .
N8 Zn2 N1 C1 177.1(4) 1_545 .
O4 Zn2 N1 C2 -141.4(4) 7_455 .
O1 Zn2 N1 C2 84.8(4) . .
N8 Zn2 N1 C2 -25.0(4) 1_545 .
N1 C1 N2 C3 1.5(5) . .
N1 C1 N2 C4 -179.0(4) . .
C2 C3 N2 C1 -1.2(5) . .
C2 C3 N2 C4 179.3(4) . .
C5 C4 N2 C1 78.6(5) . .
C5 C4 N2 C3 -101.9(5) . .
N4 C7 N3 C8 3.5(7) . .
N4 C7 N3 C6 171.7(4) . .
C9 C8 N3 C7 -2.9(10) . .
C9 C8 N3 C6 -171.0(7) . .
C5 C6 N3 C7 93.0(5) . .
C5 C6 N3 C8 -101.0(8) . .
N3 C7 N4 C9 -2.6(7) . .
N3 C7 N4 Zn1 174.0(3) . .
C8 C9 N4 C7 0.6(10) . .
C8 C9 N4 Zn1 -175.8(6) . .
O5 Zn1 N4 C7 -28.2(4) . .
N6 Zn1 N4 C7 74.5(4) 3 .
O8' Zn1 N4 C7 -156.6(7) 4 .
O7 Zn1 N4 C7 -172.0(4) 4 .
O8 Zn1 N4 C7 -156.0(8) 4 .
C33 Zn1 N4 C7 -168.3(3) 4 .
O5 Zn1 N4 C9 147.5(7) . .
N6 Zn1 N4 C9 -109.8(7) 3 .
O8' Zn1 N4 C9 19.1(10) 4 .
O7 Zn1 N4 C9 3.7(7) 4 .
O8 Zn1 N4 C9 19.8(11) 4 .
C33 Zn1 N4 C9 7.4(7) 4 .
N6 C12 N5 C11 0.2(5) . .
N6 C12 N5 C10 177.2(4) . .
C13 C11 N5 C12 -0.5(5) . .
C13 C11 N5 C10 -177.3(4) . .
C5 C10 N5 C12 133.4(4) . .
C5 C10 N5 C11 -50.4(6) . .
N5 C12 N6 C13 0.2(5) . .
N5 C12 N6 Zn1 -176.1(3) . 3_445
C11 C13 N6 C12 -0.5(6) . .
C11 C13 N6 Zn1 176.2(3) . 3_445
N8 C17 N7 C15 0.5(5) . .
N8 C17 N7 C14 179.8(3) . .
C16 C15 N7 C17 0.0(5) . .
C16 C15 N7 C14 -179.3(4) . .
C5 C14 N7 C17 101.6(4) . .
C5 C14 N7 C15 -79.2(5) . .
N7 C17 N8 C16 -0.8(5) . .
N7 C17 N8 Zn2 177.0(3) . 1_565
C15 C16 N8 C17 0.7(5) . .
C15 C16 N8 Zn2 -176.9(3) . 1_565
